data_4329674
loop_
_publ_author_name
'Benoit Cormary'
'Sonia Ladeira'
'Kane Jacob'
'Pascal G. Lacroix'
'Theo Woike'
'Dominik Schaniel'
'Isabelle Malfant'

_publ_section_title
;
 Structural Influence on the Photochromic Response of a Series of
 Ruthenium Mononitrosyl Complexes
;
_journal_name_full 'Inorganic Chemistry'
_journal_page_first 7492
_journal_page_last 7501
_journal_paper_doi 10.1021/ic202702r
_journal_volume 51
_journal_year 2012
_chemical_compound_source 'synthesis as described'
_chemical_formula_moiety 'C20 H20 Cl N5 O Ru, 4(H2 O), 2(Cl)'
_chemical_formula_sum 'C20 H28 Cl3 N5 O5 Ru'
_chemical_formula_weight 625.89
_chemical_name_systematic
;
 ?
;
_space_group_IT_number 15
_symmetry_cell_setting monoclinic
_symmetry_Int_Tables_number 15
_symmetry_space_group_name_Hall '-C 2yc'
_symmetry_space_group_name_H-M 'C 1 2/c 1'
_atom_sites_solution_hydrogens geom
_atom_sites_solution_primary direct
_atom_sites_solution_secondary difmap
_cell_angle_alpha 90
_cell_angle_beta 150.243(9)
_cell_angle_gamma 90
_cell_formula_units_Z 4
_cell_length_a 20.924(5)
_cell_length_b 12.799(6)
_cell_length_c 20.172(7)
_cell_measurement_reflns_used 8000
_cell_measurement_temperature 180(2)
_cell_measurement_theta_max 25.35
_cell_measurement_theta_min 2.45
_cell_measurement_wavelength 0.71073
_cell_volume 2681.2(18)
_computing_cell_refinement 'CrysAlis RED, Oxford Diffraction Ltd.'
_computing_data_collection 'CrysAlis CCD, Oxford Diffraction Ltd.'
_computing_data_reduction 'CrysAlis RED, Oxford Diffraction Ltd.'
_computing_molecular_graphics 'Ortep-3 for Windows (Farrugia, 1997)'
_computing_publication_material 'WinGX publication routines (Farrugia, 1999)'
_computing_structure_refinement 'SHELXL-97 (Sheldrick, 1997)'
_computing_structure_solution 'SHELXS-97 (Sheldrick, 1990)'
_diffrn_ambient_temperature 180(2)
_diffrn_measured_fraction_theta_full 0.982
_diffrn_measured_fraction_theta_max 0.982
_diffrn_measurement_device_type 'Oxford-Diffraction XCALIBUR'
_diffrn_measurement_method \w-\f
_diffrn_radiation_monochromator graphite
_diffrn_radiation_probe x-ray
_diffrn_radiation_source 'fine-focus sealed tube'
_diffrn_radiation_type MoK\a
_diffrn_radiation_wavelength 0.71073
_diffrn_reflns_av_R_equivalents 0.039
_diffrn_reflns_av_unetI/netI 0.022
_diffrn_reflns_limit_h_max 25
_diffrn_reflns_limit_h_min -25
_diffrn_reflns_limit_k_max 15
_diffrn_reflns_limit_k_min -15
_diffrn_reflns_limit_l_max 24
_diffrn_reflns_limit_l_min -24
_diffrn_reflns_number 12764
_diffrn_reflns_theta_full 25.99
_diffrn_reflns_theta_max 25.99
_diffrn_reflns_theta_min 3.47
_diffrn_standards_decay_% 0
_diffrn_standards_interval_count 0
_diffrn_standards_interval_time 0
_diffrn_standards_number 0
_exptl_absorpt_coefficient_mu 0.922
_exptl_absorpt_correction_T_max 0.937
_exptl_absorpt_correction_T_min 0.850
_exptl_absorpt_correction_type multi-scan
_exptl_absorpt_process_details
;
        CrysAlis RED, Oxford Diffraction Ltd.,
        Version 1.171.32.27 (release 29-05-2008 CrysAlis171 .NET)
        (compiled May 29 2008,13:12:44)
        empirical absorption correction using spherical harmonics,
 implemented in SCALE3 ABSPACK scaling algorithm.
;
_exptl_crystal_colour orange
_exptl_crystal_density_diffrn 1.551
_exptl_crystal_description plate
_exptl_crystal_F_000 1272
_exptl_crystal_size_max 0.2
_exptl_crystal_size_mid 0.2
_exptl_crystal_size_min 0.2
_refine_diff_density_max 0.447
_refine_diff_density_min -0.386
_refine_diff_density_rms 0.064
_refine_ls_extinction_method none
_refine_ls_goodness_of_fit_ref 1.059
_refine_ls_hydrogen_treatment mixed
_refine_ls_matrix_type full
_refine_ls_number_parameters 231
_refine_ls_number_reflns 2586
_refine_ls_number_restraints 217
_refine_ls_restrained_S_all 1.03
_refine_ls_R_factor_all 0.0278
_refine_ls_R_factor_gt 0.0251
_refine_ls_shift/su_max 0.001
_refine_ls_shift/su_mean 0
_refine_ls_structure_factor_coef Fsqd
_refine_ls_weighting_details 'calc w=1/[\s^2^(Fo^2^)+(0.0272P)^2^+6.2337P] where P=(Fo^2^+2Fc^2^)/3'
_refine_ls_weighting_scheme calc
_refine_ls_wR_factor_gt 0.0622
_refine_ls_wR_factor_ref 0.0641
_reflns_number_gt 2394
_reflns_number_total 2586
_reflns_threshold_expression >2sigma(I)
_cod_data_source_file ic202702r_si_002_3.cif
_cod_data_source_block 4
_cod_original_sg_symbol_H-M 'C 2/c'
_cod_database_code 4329674

loop_
_symmetry_equiv_pos_as_xyz
'x, y, z'
'-x, y, -z+1/2'
'x+1/2, y+1/2, z'
'-x+1/2, y+1/2, -z+1/2'
'-x, -y, -z'
'x, -y, z-1/2'
'-x+1/2, -y+1/2, -z'
'x+1/2, -y+1/2, z-1/2'

loop_
_atom_site_label
_atom_site_type_symbol
_atom_site_fract_x
_atom_site_fract_y
_atom_site_fract_z
_atom_site_U_iso_or_equiv
_atom_site_adp_type
_atom_site_occupancy
_atom_site_symmetry_multiplicity
_atom_site_calc_flag
_atom_site_refinement_flags
_atom_site_disorder_assembly
_atom_site_disorder_group
Cl1 Cl 0.5 0.22034(6) 0.75 0.02870(17) Uani 1 2 d S A .
O1 O 0.5 -0.1861(2) 0.75 0.0720(11) Uani 1 2 d S . .
N1 N 0.5 -0.0988(2) 0.75 0.0286(6) Uani 1 2 d S A .
N3 N 0.39732(16) 0.04447(13) 0.56769(17) 0.0198(3) Uani 1 1 d . A .
Ru1 Ru 0.5 0.038354(17) 0.75 0.01698(8) Uani 1 2 d SD . .
N2 N 0.3255(7) 0.0471(7) 0.6470(9) 0.0268(9) Uani 0.57 1 d PDU A 1
C1 C 0.3165(5) 0.1118(5) 0.6919(6) 0.0263(8) Uani 0.57 1 d PDU A 1
H1 H 0.388 0.1507 0.7689 0.032 Uiso 0.57 1 calc PR A 1
C2 C 0.2036(4) 0.1212(4) 0.6261(5) 0.0290(8) Uani 0.57 1 d PDU A 1
H2 H 0.1986 0.1664 0.6576 0.035 Uiso 0.57 1 calc PR A 1
C3 C 0.0980(4) 0.0619(4) 0.5122(4) 0.0293(7) Uani 0.57 1 d PDU A 1
H3 H 0.0215 0.0664 0.4672 0.035 Uiso 0.57 1 calc PR A 1
C4 C 0.1065(4) -0.0039(4) 0.4657(5) 0.0324(8) Uani 0.57 1 d PDU A 1
H4 H 0.0368 -0.0448 0.3902 0.039 Uiso 0.57 1 calc PR A 1
C5 C 0.2207(4) -0.0072(4) 0.5340(5) 0.0293(8) Uani 0.57 1 d PDU A 1
H5 H 0.2256 -0.0486 0.5006 0.035 Uiso 0.57 1 calc PR A 1
N2' N 0.3244(9) 0.0345(10) 0.6424(12) 0.0259(10) Uani 0.43 1 d PDU A 2
C1' C 0.2975(6) 0.0943(7) 0.6706(8) 0.0284(10) Uani 0.43 1 d PDU A 2
H1' H 0.3593 0.1414 0.7412 0.034 Uiso 0.43 1 calc PR A 2
C2' C 0.1805(6) 0.0886(5) 0.5979(6) 0.0286(9) Uani 0.43 1 d PDU A 2
H2' H 0.1624 0.1324 0.6172 0.034 Uiso 0.43 1 calc PR A 2
C3' C 0.0916(5) 0.0165(5) 0.4964(6) 0.0313(10) Uani 0.43 1 d PDU A 2
H3' H 0.0116 0.0124 0.4449 0.038 Uiso 0.43 1 calc PR A 2
C4' C 0.1204(6) -0.0503(5) 0.4703(6) 0.0324(9) Uani 0.43 1 d PDU A 2
H4' H 0.0613 -0.1003 0.4031 0.039 Uiso 0.43 1 calc PR A 2
C5' C 0.2389(6) -0.0410(5) 0.5463(7) 0.0304(9) Uani 0.43 1 d PDU A 2
H5' H 0.2607 -0.0866 0.5319 0.036 Uiso 0.43 1 calc PR A 2
C6 C 0.2961(2) 0.10897(18) 0.4683(2) 0.0273(5) Uani 1 1 d . . .
H6 H 0.2711 0.1515 0.4808 0.033 Uiso 1 1 calc R A .
C7 C 0.2287(2) 0.11420(19) 0.3491(2) 0.0326(5) Uani 1 1 d . A .
H7 H 0.159 0.1593 0.2822 0.039 Uiso 1 1 calc R . .
C8 C 0.2653(2) 0.05188(18) 0.3296(2) 0.0304(5) Uani 1 1 d . . .
H8 H 0.2222 0.0555 0.2505 0.036 Uiso 1 1 calc R A .
C9 C 0.3670(2) -0.01594(18) 0.4298(2) 0.0279(5) Uani 1 1 d . A .
H9 H 0.3922 -0.06 0.4182 0.033 Uiso 1 1 calc R . .
C10 C 0.4307(2) -0.01777(16) 0.5468(2) 0.0235(4) Uani 1 1 d . . .
H10 H 0.4994 -0.0637 0.614 0.028 Uiso 1 1 calc R A .
O2 O 0.0908(2) 0.23824(19) 0.1012(2) 0.0579(6) Uani 1 1 d . . .
H102 H 0.0337 0.2265 0.0207 0.087 Uiso 1 1 d R . .
H202 H 0.1462 0.2545 0.1206 0.087 Uiso 1 1 d R . .
Cl2 Cl 0.37654(7) 0.24166(7) 0.29385(7) 0.0523(2) Uani 1 1 d . . .
O3 O 0.1727(4) 0.2786(3) -0.0060(4) 0.0520(9) Uani 0.57 1 d PDU B 1
H3D H 0.105(4) 0.264(5) -0.045(6) 0.062 Uiso 0.57 1 d PD C 1
H3C H 0.243(4) 0.278(5) 0.0795(11) 0.062 Uiso 0.57 1 d PD D 1
O3' O 0.2678(6) 0.3323(5) 0.0679(6) 0.0582(14) Uani 0.43 1 d PDU E 2
H3A H 0.290(8) 0.291(6) 0.057(9) 0.07 Uiso 0.43 1 d PD F 2
H3B H 0.343(4) 0.353(7) 0.146(4) 0.07 Uiso 0.43 1 d PD G 2

loop_
_atom_site_aniso_label
_atom_site_aniso_U_11
_atom_site_aniso_U_22
_atom_site_aniso_U_33
_atom_site_aniso_U_23
_atom_site_aniso_U_13
_atom_site_aniso_U_12
Cl1 0.0403(4) 0.0186(3) 0.0385(4) 0 0.0358(4) 0
O1 0.157(3) 0.0204(15) 0.152(4) 0 0.150(3) 0
N1 0.0486(16) 0.0246(15) 0.0409(16) 0 0.0428(16) 0
N3 0.0198(8) 0.0218(9) 0.0199(9) 0.0000(7) 0.0175(8) -0.0001(7)
Ru1 0.01778(12) 0.01755(13) 0.01865(13) 0 0.01625(12) 0
N2 0.0208(6) 0.0391(15) 0.0236(7) -0.0013(8) 0.0198(6) -0.0024(7)
C1 0.0205(7) 0.0391(15) 0.0241(8) -0.0016(8) 0.0201(6) -0.0016(7)
C2 0.0210(7) 0.0393(15) 0.0246(8) -0.0022(9) 0.0195(7) -0.0018(8)
C3 0.0204(7) 0.0398(15) 0.0258(8) -0.0025(9) 0.0198(7) -0.0016(8)
C4 0.0213(7) 0.0399(15) 0.0257(7) -0.0025(9) 0.0189(6) -0.0017(8)
C5 0.0212(7) 0.0395(15) 0.0246(7) -0.0020(9) 0.0195(6) -0.0019(8)
N2' 0.0208(7) 0.0392(15) 0.0235(8) -0.0014(9) 0.0201(6) -0.0021(7)
C1' 0.0209(7) 0.0392(15) 0.0242(8) -0.0014(9) 0.0194(7) -0.0021(8)
C2' 0.0207(7) 0.0397(15) 0.0249(8) -0.0019(9) 0.0198(7) -0.0018(8)
C3' 0.0208(7) 0.0401(16) 0.0258(8) -0.0021(10) 0.0192(7) -0.0020(9)
C4' 0.0214(7) 0.0398(16) 0.0254(8) -0.0018(9) 0.0189(7) -0.0021(8)
C5' 0.0212(7) 0.0395(16) 0.0247(7) -0.0014(9) 0.0191(6) -0.0023(8)
C6 0.0266(11) 0.0298(11) 0.0268(12) 0.0051(9) 0.0234(11) 0.0079(9)
C7 0.0290(11) 0.0363(13) 0.0261(12) 0.0091(10) 0.0231(11) 0.0097(10)
C8 0.0319(12) 0.0372(13) 0.0228(11) -0.0002(9) 0.0239(11) -0.0021(10)
C9 0.0298(11) 0.0327(12) 0.0293(12) -0.0032(9) 0.0268(11) -0.0011(9)
C10 0.0230(10) 0.0241(11) 0.0246(11) 0.0013(8) 0.0208(10) 0.0022(8)
O2 0.0437(11) 0.0775(16) 0.0410(11) 0.0072(10) 0.0351(11) -0.0078(10)
Cl2 0.0481(4) 0.0750(5) 0.0413(4) 0.0182(3) 0.0399(4) 0.0260(4)
O3 0.065(2) 0.058(2) 0.055(2) 0.0132(19) 0.055(2) 0.017(2)
O3' 0.093(4) 0.055(3) 0.086(4) 0.042(3) 0.086(3) 0.044(3)

loop_
_atom_type_symbol
_atom_type_description
_atom_type_scat_dispersion_real
_atom_type_scat_dispersion_imag
_atom_type_scat_source
C C 0.0033 0.0016 'International Tables Vol C Tables 4.2.6.8 and 6.1.1.4'
H H 0 0 'International Tables Vol C Tables 4.2.6.8 and 6.1.1.4'
Cl Cl 0.1484 0.1585 'International Tables Vol C Tables 4.2.6.8 and 6.1.1.4'
N N 0.0061 0.0033 'International Tables Vol C Tables 4.2.6.8 and 6.1.1.4'
O O 0.0106 0.006 'International Tables Vol C Tables 4.2.6.8 and 6.1.1.4'
Ru Ru -1.2594 0.8363 'International Tables Vol C Tables 4.2.6.8 and 6.1.1.4'

loop_
_geom_angle_atom_site_label_1
_geom_angle_atom_site_label_2
_geom_angle_atom_site_label_3
_geom_angle
_geom_angle_site_symmetry_1
_geom_angle_site_symmetry_3
O1 N1 Ru1 180.0000(10) . .
C10 N3 C6 117.97(19) . .
C10 N3 Ru1 120.33(14) . .
C6 N3 Ru1 121.6(3) . .
N1 Ru1 N2' 88.6(3) . .
N1 Ru1 N2' 88.6(3) . 2_656
N2' Ru1 N2' 177.3(7) . 2_656
N1 Ru1 N3 92.13(5) . 2_656
N2' Ru1 N3 91.3(4) . 2_656
N2' Ru1 N3 88.8(4) 2_656 2_656
N1 Ru1 N3 92.13(5) . .
N2' Ru1 N3 88.8(4) . .
N2' Ru1 N3 91.3(4) 2_656 .
N3 Ru1 N3 175.74(9) 2_656 .
N1 Ru1 N2 93.0(3) . .
N2' Ru1 N2 4.8(5) . .
N2' Ru1 N2 177.5(6) 2_656 .
N3 Ru1 N2 89.3(3) 2_656 .
N3 Ru1 N2 90.5(3) . .
N1 Ru1 N2 93.0(2) . 2_656
N2' Ru1 N2 177.5(5) . 2_656
N2' Ru1 N2 4.8(5) 2_656 2_656
N3 Ru1 N2 90.5(3) 2_656 2_656
N3 Ru1 N2 89.3(3) . 2_656
N2 Ru1 N2 174.0(5) . 2_656
N1 Ru1 Cl1 180.0000(10) . .
N2' Ru1 Cl1 91.4(3) . .
N2' Ru1 Cl1 91.4(3) 2_656 .
N3 Ru1 Cl1 87.87(5) 2_656 .
N3 Ru1 Cl1 87.87(5) . .
N2 Ru1 Cl1 87.0(3) . .
N2 Ru1 Cl1 87.0(3) 2_656 .
C5 N2 C1 118.7(5) . .
C5 N2 Ru1 121.4(5) . .
C1 N2 Ru1 119.9(5) . .
N2 C1 C2 121.6(5) . .
N2 C1 H1 119.2 . .
C2 C1 H1 119.2 . .
C1 C2 C3 118.7(4) . .
C1 C2 H2 120.6 . .
C3 C2 H2 120.6 . .
C4 C3 C2 119.9(4) . .
C4 C3 H3 120.1 . .
C2 C3 H3 120.1 . .
C5 C4 C3 118.3(4) . .
C5 C4 H4 120.8 . .
C3 C4 H4 120.8 . .
N2 C5 C4 122.7(5) . .
N2 C5 H5 118.7 . .
C4 C5 H5 118.7 . .
C1' N2' C5' 119.5(7) . .
C1' N2' Ru1 123.7(6) . .
C5' N2' Ru1 116.5(6) . .
N2' C1' C2' 122.0(6) . .
N2' C1' H1' 119 . .
C2' C1' H1' 119 . .
C3' C2' C1' 118.4(6) . .
C3' C2' H2' 120.8 . .
C1' C2' H2' 120.8 . .
C2' C3' C4' 120.5(5) . .
C2' C3' H3' 119.8 . .
C4' C3' H3' 119.8 . .
C5' C4' C3' 118.5(6) . .
C5' C4' H4' 120.7 . .
C3' C4' H4' 120.7 . .
N2' C5' C4' 120.9(7) . .
N2' C5' H5' 119.5 . .
C4' C5' H5' 119.5 . .
N3 C6 C7 122.3(2) . .
N3 C6 H6 118.8 . .
C7 C6 H6 118.8 . .
C6 C7 C8 119.4(2) . .
C6 C7 H7 120.3 . .
C8 C7 H7 120.3 . .
C9 C8 C7 118.6(2) . .
C9 C8 H8 120.7 . .
C7 C8 H8 120.7 . .
C10 C9 C8 119.3(2) . .
C10 C9 H9 120.3 . .
C8 C9 H9 120.3 . .
N3 C10 C9 122.3(2) . .
N3 C10 H10 118.8 . .
C9 C10 H10 118.8 . .
H102 O2 H202 91 . .
H3D O3 H3C 115(6) . .
H3C O3' H3A 98(7) . .
H3C O3' H3B 107(7) . .
H3A O3' H3B 96(8) . .

loop_
_geom_bond_atom_site_label_1
_geom_bond_atom_site_label_2
_geom_bond_distance
_geom_bond_site_symmetry_2
Cl1 Ru1 2.3292(13) .
O1 N1 1.117(4) .
N1 Ru1 1.756(3) .
N3 C10 1.345(3) .
N3 C6 1.347(3) .
N3 Ru1 2.104(2) .
Ru1 N2' 2.089(8) .
Ru1 N2' 2.089(8) 2_656
Ru1 N3 2.104(2) 2_656
Ru1 N2 2.119(6) .
Ru1 N2 2.119(6) 2_656
N2 C5 1.345(7) .
N2 C1 1.356(7) .
C1 C2 1.382(6) .
C1 H1 0.93 .
C2 C3 1.387(6) .
C2 H2 0.93 .
C3 C4 1.383(7) .
C3 H3 0.93 .
C4 C5 1.376(6) .
C4 H4 0.93 .
C5 H5 0.93 .
N2' C1' 1.336(9) .
N2' C5' 1.367(9) .
C1' C2' 1.385(8) .
C1' H1' 0.93 .
C2' C3' 1.375(9) .
C2' H2' 0.93 .
C3' C4' 1.386(9) .
C3' H3' 0.93 .
C4' C5' 1.383(8) .
C4' H4' 0.93 .
C5' H5' 0.93 .
C6 C7 1.373(3) .
C6 H6 0.93 .
C7 C8 1.379(7) .
C7 H7 0.93 .
C8 C9 1.378(3) .
C8 H8 0.93 .
C9 C10 1.374(3) .
C9 H9 0.93 .
C10 H10 0.93 .
O2 H102 0.8466 .
O2 H202 0.8661 .
O3 H3D 0.855(10) .
O3 H3C 0.856(10) .
O3' H3C 1.02(7) .
O3' H3A 0.851(10) .
O3' H3B 0.849(10) .
